data_1531902
loop_
_publ_author_name
'Mozharivsky, Yu.'
'Franzen, H.F.'
'Kaczorowski, D.'

_publ_section_title
;
 Symmetry-breaking transitions in Ho Cu As2-x Px and Er Cu As2-x Px (x = 0
 - 2): crystal structure, application of Landau theory, magnetic and
 electrical properties
;
_journal_name_full 'Zeitschrift fuer Anorganische und Allgemeine Chemie'
_journal_page_first 2163
_journal_page_last 2172
_journal_volume 627
_journal_year 2001
_chemical_formula_sum 'As0.99 Cu Ho P1.01'
_chemical_name_systematic 'Ho Cu (As0.99 P1.01)'
_space_group_IT_number 59
_symmetry_space_group_name_Hall '-P 2ab 2a'
_symmetry_space_group_name_H-M 'P m m n :2'
_cell_angle_alpha 90
_cell_angle_beta 90
_cell_angle_gamma 90
_cell_formula_units_Z 2
_cell_length_a 3.7919
_cell_length_b 3.7941
_cell_length_c 9.7321
_cell_volume 140.014
_citation_journal_id_ASTM ZAACAB
_cod_data_source_file Mozharivsky_ZAACAB_2001_26.cif
_cod_data_source_block As0.99Cu1Ho1P1.01
_cod_original_cell_volume 140.0142
_cod_original_formula_sum 'As0.99 Cu1 Ho1 P1.01'
_cod_database_code 1531902

loop_
_symmetry_equiv_pos_as_xyz
x,y,z
-x+1/2,-y+1/2,z
x+1/2,-y,-z
-x,y+1/2,-z
-x,-y,-z
x-1/2,y-1/2,-z
-x-1/2,y,z
x,-y-1/2,z

loop_
_atom_site_label
_atom_site_type_symbol
_atom_site_fract_x
_atom_site_fract_y
_atom_site_fract_z
_atom_site_occupancy
_atom_site_U_iso_or_equiv
As2 As-3 0.25 0.75 0.00022 0.721 0.0
P1 P-3 0.25 0.25 0.6595 0.735 0.0
P2 P-3 0.25 0.75 0.00022 0.279 0.0
Cu1 Cu+3 0.25 0.75 0.50016 1 0.0
Ho1 Ho+3 0.25 0.25 0.23947 1 0.0
As1 As-3 0.25 0.25 0.6595 0.265 0.0
